data_2203617
loop_
_publ_author_name
'Parvez, Masood'

_publ_section_title
;
 Astemizole tetrachlorocobaltate(II)
;
_journal_issue 5
_journal_name_full 'Acta Crystallographica Section E'
_journal_page_first m557
_journal_page_last m559
_journal_paper_doi 10.1107/S1600536804007743
_journal_volume 60
_journal_year 2004
_chemical_formula_iupac '(C28 H33 F N4 O) [Co Cl4]'
_chemical_formula_moiety 'C28 H33 F N4 O, Cl4 Co'
_chemical_formula_sum 'C28 H33 Cl4 Co F N4 O'
_chemical_formula_weight 661.31
_chemical_name_common
;
Astemizole tetrachlorocobaltate(II)
;
_chemical_name_systematic
;
{3-[(4-fluorophenyl)methyl]-1H-benzimidazol-2-ylidene}{1-[2-(4-
methoxyphenyl)ethyl]-4-piperidin-1-io}ammonium tetrachlorocobaltate(II)
;
_space_group_IT_number 14
_symmetry_cell_setting monoclinic
_symmetry_space_group_name_Hall '-P 2yn'
_symmetry_space_group_name_H-M 'P 1 21/n 1'
_atom_sites_solution_hydrogens geom
_atom_sites_solution_primary direct
_atom_sites_solution_secondary difmap
_cell_angle_alpha 90.00
_cell_angle_beta 101.186(14)
_cell_angle_gamma 90.00
_cell_formula_units_Z 4
_cell_length_a 9.327(3)
_cell_length_b 15.836(6)
_cell_length_c 20.691(9)
_cell_measurement_reflns_used 9625
_cell_measurement_temperature 170(2)
_cell_measurement_theta_max 25.0
_cell_measurement_theta_min 2.5
_cell_volume 2998(2)
_computing_cell_refinement 'HKL DENZO (Otwinowski & Minor, 1997)'
_computing_data_collection 'COLLECT (Hooft, 1998)'
_computing_data_reduction 'SCALEPACK (Otwinowski & Minor, 1997)'
_computing_molecular_graphics 'ORTEPII (Johnson, 1976)'
_computing_publication_material SHELXL97
_computing_structure_refinement 'SHELXL97 (Sheldrick, 1997)'
_computing_structure_solution 'SAPI91 (Fan, 1991)'
_diffrn_ambient_temperature 170(2)
_diffrn_measured_fraction_theta_full 0.985
_diffrn_measured_fraction_theta_max 0.985
_diffrn_measurement_device_type 'Nonius KappaCCD'
_diffrn_measurement_method '\w and \f'
_diffrn_radiation_monochromator graphite
_diffrn_radiation_source 'fine-focus sealed tube'
_diffrn_radiation_type MoK\a
_diffrn_radiation_wavelength 0.71073
_diffrn_reflns_av_R_equivalents 0.084
_diffrn_reflns_av_sigmaI/netI 0.127
_diffrn_reflns_limit_h_max 11
_diffrn_reflns_limit_h_min -11
_diffrn_reflns_limit_k_max 18
_diffrn_reflns_limit_k_min -17
_diffrn_reflns_limit_l_max 24
_diffrn_reflns_limit_l_min -24
_diffrn_reflns_number 9625
_diffrn_reflns_theta_full 25.0
_diffrn_reflns_theta_max 25.0
_diffrn_reflns_theta_min 2.5
_diffrn_standards_decay_% <0.1
_exptl_absorpt_coefficient_mu 0.964
_exptl_absorpt_correction_T_max 0.94
_exptl_absorpt_correction_T_min 0.91
_exptl_absorpt_correction_type multi-scan
_exptl_absorpt_process_details '(SORTAV; Blessing, 1997)'
_exptl_crystal_colour blue
_exptl_crystal_density_diffrn 1.465
_exptl_crystal_density_meas ?
_exptl_crystal_density_method .
_exptl_crystal_description prism
_exptl_crystal_F_000 1364
_exptl_crystal_size_max 0.10
_exptl_crystal_size_mid 0.08
_exptl_crystal_size_min 0.06
_refine_diff_density_max 0.44
_refine_diff_density_min -0.55
_refine_ls_extinction_method none
_refine_ls_goodness_of_fit_ref 1.02
_refine_ls_hydrogen_treatment constr
_refine_ls_matrix_type full
_refine_ls_number_parameters 363
_refine_ls_number_reflns 5205
_refine_ls_number_restraints 4
_refine_ls_restrained_S_all 1.02
_refine_ls_R_factor_all 0.143
_refine_ls_R_factor_gt 0.065
_refine_ls_shift/su_max 0.000
_refine_ls_shift/su_mean 0.000
_refine_ls_structure_factor_coef Fsqd
_refine_ls_weighting_details 'calc w = 1/[\s^2^(Fo^2^)+(0.062P)^2^+2.13P] where P = (Fo^2^+2Fc^2^)/3'
_refine_ls_weighting_scheme calc
_refine_ls_wR_factor_gt 0.130
_refine_ls_wR_factor_ref 0.157
_reflns_number_gt 2899
_reflns_number_total 5205
_reflns_threshold_expression I>2\s(I)
_cod_data_source_file lh6193.cif
_cod_data_source_block I
_cod_original_sg_symbol_H-M 'P 21/n'
_cod_database_code 2203617
_cod_database_fobs_code 2203617

loop_
_symmetry_equiv_pos_as_xyz
'x, y, z'
'-x+1/2, y+1/2, -z+1/2'
'-x, -y, -z'
'x-1/2, -y-1/2, z-1/2'

loop_
_atom_site_label
_atom_site_fract_x
_atom_site_fract_y
_atom_site_fract_z
_atom_site_U_iso_or_equiv
_atom_site_adp_type
_atom_site_calc_flag
_atom_site_refinement_flags
_atom_site_occupancy
_atom_site_disorder_assembly
_atom_site_disorder_group
_atom_site_type_symbol
Co1 0.79619(8) 0.01356(4) 0.23763(3) 0.0316(2) Uani d . 1 . . Co
Cl1 0.936(3) -0.1012(10) 0.2373(3) 0.055(4) Uani d P 0.65(6) . . Cl
Cl1' 0.874(4) -0.1199(14) 0.2414(10) 0.054(4) Uani d P 0.35(6) . . Cl
Cl2 0.9301(2) 0.13013(10) 0.22853(8) 0.0655(5) Uani d . 1 . . Cl
Cl3 0.61643(15) 0.01524(9) 0.14424(6) 0.0462(4) Uani d . 1 . . Cl
Cl4 0.71713(17) 0.02805(13) 0.33399(7) 0.0652(5) Uani d . 1 . . Cl
F1 0.5850(5) 0.4120(3) -0.0490(2) 0.1018(15) Uani d . 1 . . F
O1 0.6535(4) 0.1665(3) 0.73968(16) 0.0538(11) Uani d D 1 . . O
N1 0.2122(5) 0.1057(3) 0.0308(2) 0.0362(11) Uani d . 1 . . N
N2 0.0640(5) 0.1242(3) 0.0998(2) 0.0362(11) Uani d . 1 . . N
H2 0.0323 0.1317 0.1368 0.043 Uiso calc R 1 . . H
N3 0.3185(5) 0.1169(3) 0.1442(2) 0.0376(11) Uani d . 1 . . N
H3 0.4050 0.1058 0.1352 0.045 Uiso calc R 1 . . H
N4 0.4391(6) 0.1258(3) 0.35295(18) 0.0452(13) Uani d D 1 . . N
H4 0.5190 0.0917 0.3502 0.054 Uiso calc R 1 A 1 H
C1 0.2036(7) 0.1153(3) 0.0950(3) 0.0346(13) Uani d . 1 . . C
C2 -0.0241(6) 0.1196(3) 0.0371(2) 0.0336(13) Uani d . 1 . . C
C3 -0.1726(7) 0.1222(3) 0.0171(3) 0.0437(15) Uani d . 1 . . C
H3A -0.2357 0.1306 0.0475 0.052 Uiso calc R 1 . . H
C4 -0.2267(7) 0.1117(4) -0.0501(3) 0.0475(16) Uani d . 1 . . C
H4A -0.3293 0.1124 -0.0662 0.057 Uiso calc R 1 . . H
C5 -0.1320(7) 0.1003(3) -0.0943(3) 0.0419(15) Uani d . 1 . . C
H5 -0.1716 0.0948 -0.1400 0.050 Uiso calc R 1 . . H
C6 0.0173(7) 0.0968(3) -0.0731(3) 0.0378(14) Uani d . 1 . . C
H6 0.0810 0.0876 -0.1031 0.045 Uiso calc R 1 . . H
C7 0.0705(6) 0.1070(3) -0.0066(2) 0.0339(13) Uani d . 1 . . C
C8 0.3475(6) 0.0993(4) 0.0043(3) 0.0425(15) Uani d . 1 . . C
H8A 0.3274 0.0659 -0.0369 0.051 Uiso calc R 1 . . H
H8B 0.4221 0.0687 0.0363 0.051 Uiso calc R 1 . . H
C9 0.4075(6) 0.1838(4) -0.0096(3) 0.0416(15) Uani d . 1 . . C
C10 0.4951(7) 0.2303(4) 0.0396(3) 0.0532(17) Uani d . 1 . . C
H10 0.5154 0.2085 0.0832 0.064 Uiso calc R 1 . . H
C11 0.5539(7) 0.3077(5) 0.0270(4) 0.0654(19) Uani d . 1 . . C
H11 0.6130 0.3393 0.0611 0.079 Uiso calc R 1 . . H
C12 0.5234(8) 0.3368(5) -0.0367(4) 0.066(2) Uani d . 1 . . C
C13 0.4395(7) 0.2944(5) -0.0870(4) 0.065(2) Uani d . 1 . . C
H13 0.4206 0.3166 -0.1305 0.078 Uiso calc R 1 . . H
C14 0.3828(7) 0.2182(4) -0.0729(3) 0.0505(16) Uani d . 1 . . C
H14 0.3241 0.1876 -0.1077 0.061 Uiso calc R 1 . . H
C15 0.3104(7) 0.1360(3) 0.2124(2) 0.0385(14) Uani d . 1 B . C
H15 0.2224 0.1719 0.2129 0.046 Uiso calc R 1 . . H
C16 0.2993(7) 0.0561(3) 0.2526(2) 0.0425(15) Uani d . 1 . . C
H16A 0.2071 0.0262 0.2345 0.051 Uiso calc R 1 B . H
H16B 0.3817 0.0179 0.2495 0.051 Uiso calc R 1 . . H
C17 0.3031(7) 0.0790(4) 0.3243(3) 0.0478(16) Uani d . 1 B . C
H17A 0.2171 0.1143 0.3274 0.057 Uiso calc R 1 . . H
H17B 0.2974 0.0268 0.3500 0.057 Uiso calc R 1 . . H
C18 0.4498(8) 0.2058(3) 0.3146(3) 0.0552(18) Uani d . 1 B . C
H18A 0.3671 0.2435 0.3182 0.066 Uiso calc R 1 . . H
H18B 0.5418 0.2356 0.3333 0.066 Uiso calc R 1 . . H
C19 0.4468(7) 0.1855(3) 0.2432(3) 0.0473(16) Uani d . 1 . . C
H19A 0.5346 0.1521 0.2396 0.057 Uiso calc R 1 B . H
H19B 0.4501 0.2387 0.2184 0.057 Uiso calc R 1 . . H
C20 0.425(3) 0.1320(15) 0.4246(5) 0.040(4) Uani d PD 0.508(4) B 1 C
H20A 0.3472 0.1724 0.4294 0.048 Uiso calc PR 0.508(4) B 1 H
H20B 0.4007 0.0762 0.4409 0.048 Uiso calc PR 0.508(4) B 1 H
C21 0.5706(12) 0.1621(7) 0.4637(5) 0.038(2) Uani d P 0.508(4) B 1 C
H21A 0.5854 0.2216 0.4517 0.046 Uiso calc PR 0.508(4) B 1 H
H21B 0.6496 0.1282 0.4508 0.046 Uiso calc PR 0.508(4) B 1 H
C22 0.5844(9) 0.1566(5) 0.5378(3) 0.035(2) Uani d PG 0.508(4) B 1 C
C23 0.4698(8) 0.1752(5) 0.5695(3) 0.0317(19) Uani d PG 0.508(4) B 1 C
H23 0.3765 0.1896 0.5444 0.038 Uiso calc PR 0.508(4) B 1 H
C24 0.4917(11) 0.1727(6) 0.6378(4) 0.040(3) Uani d PG 0.508(4) B 1 C
H24 0.4134 0.1854 0.6595 0.049 Uiso calc PR 0.508(4) B 1 H
C25 0.6282(14) 0.1517(8) 0.6745(3) 0.0271(18) Uani d PGD 0.508(4) B 1 C
C26 0.7428(10) 0.1331(9) 0.6428(5) 0.031(3) Uani d PG 0.508(4) B 1 C
H26 0.8361 0.1187 0.6678 0.037 Uiso calc PR 0.508(4) B 1 H
C27 0.7209(8) 0.1356(7) 0.5744(5) 0.0456(19) Uani d PG 0.508(4) B 1 C
H27 0.7993 0.1229 0.5527 0.055 Uiso calc PR 0.508(4) B 1 H
C20' 0.478(3) 0.1546(16) 0.4236(5) 0.040(4) Uani d PD 0.492(4) B 2 C
H20C 0.3964 0.1867 0.4356 0.048 Uiso calc PR 0.492(4) B 2 H
H20D 0.5654 0.1917 0.4298 0.048 Uiso calc PR 0.492(4) B 2 H
C21' 0.5100(13) 0.0778(7) 0.4659(5) 0.038(2) Uani d P 0.492(4) B 2 C
H21C 0.5926 0.0462 0.4539 0.046 Uiso calc PR 0.492(4) B 2 H
H21D 0.4233 0.0404 0.4588 0.046 Uiso calc PR 0.492(4) B 2 H
C22' 0.5497(9) 0.1054(5) 0.5406(3) 0.035(2) Uani d PG 0.492(4) B 2 C
C23' 0.4369(7) 0.1080(5) 0.5758(3) 0.0317(19) Uani d PG 0.492(4) B 2 C
H23' 0.3410 0.0915 0.5552 0.038 Uiso calc PR 0.492(4) B 2 H
C24' 0.4646(12) 0.1347(6) 0.6410(3) 0.040(3) Uani d PG 0.492(4) B 2 C
H24' 0.3875 0.1365 0.6650 0.049 Uiso calc PR 0.492(4) B 2 H
C25' 0.6050(14) 0.1588(8) 0.6711(3) 0.0271(18) Uani d PGD 0.492(4) B 2 C
C26' 0.7177(10) 0.1562(9) 0.6360(5) 0.031(3) Uani d PG 0.492(4) B 2 C
H26' 0.8137 0.1727 0.6566 0.037 Uiso calc PR 0.492(4) B 2 H
C27' 0.6901(8) 0.1295(7) 0.5707(5) 0.0456(19) Uani d PG 0.492(4) B 2 C
H27' 0.7671 0.1277 0.5467 0.055 Uiso calc PR 0.492(4) B 2 H
C28 0.5393(7) 0.1650(4) 0.7760(3) 0.0501(16) Uani d . 1 B . C
H28A 0.5801 0.1736 0.8228 0.075 Uiso calc R 1 . . H
H28B 0.4895 0.1102 0.7699 0.075 Uiso calc R 1 . . H
H28C 0.4691 0.2101 0.7603 0.075 Uiso calc R 1 . . H

loop_
_atom_site_aniso_label
_atom_site_aniso_U_11
_atom_site_aniso_U_22
_atom_site_aniso_U_33
_atom_site_aniso_U_12
_atom_site_aniso_U_13
_atom_site_aniso_U_23
Co1 0.0312(5) 0.0337(4) 0.0303(4) 0.0020(3) 0.0071(3) -0.0014(3)
Cl1 0.086(10) 0.041(4) 0.0395(18) 0.032(5) 0.014(3) 0.0037(16)
Cl1' 0.054(9) 0.049(5) 0.056(4) 0.012(6) 0.003(5) -0.001(3)
Cl2 0.0880(14) 0.0670(11) 0.0481(10) -0.0386(10) 0.0297(9) -0.0149(8)
Cl3 0.0395(9) 0.0659(9) 0.0312(8) 0.0039(7) 0.0022(6) 0.0031(7)
Cl4 0.0413(10) 0.1254(15) 0.0326(9) 0.0078(10) 0.0163(8) 0.0039(9)
F1 0.078(3) 0.113(4) 0.121(4) -0.024(3) 0.036(3) 0.044(3)
O1 0.049(3) 0.076(3) 0.035(3) -0.005(2) 0.003(2) -0.015(2)
N1 0.037(3) 0.045(3) 0.027(3) 0.011(2) 0.007(2) 0.006(2)
N2 0.041(3) 0.042(3) 0.027(3) 0.008(2) 0.008(2) 0.002(2)
N3 0.040(3) 0.047(3) 0.026(3) 0.002(2) 0.006(2) 0.003(2)
N4 0.068(4) 0.037(3) 0.025(3) 0.018(2) -0.006(2) -0.005(2)
C1 0.041(4) 0.034(3) 0.029(3) 0.006(3) 0.007(3) 0.009(2)
C2 0.035(4) 0.035(3) 0.030(3) 0.013(3) 0.005(3) 0.004(2)
C3 0.043(4) 0.054(4) 0.038(4) 0.016(3) 0.016(3) 0.010(3)
C4 0.041(4) 0.054(4) 0.044(4) 0.008(3) 0.000(3) 0.008(3)
C5 0.055(5) 0.043(4) 0.027(3) 0.008(3) 0.007(3) 0.004(2)
C6 0.048(4) 0.039(3) 0.028(3) 0.008(3) 0.011(3) 0.003(2)
C7 0.040(4) 0.032(3) 0.029(3) 0.008(2) 0.004(3) 0.000(2)
C8 0.039(4) 0.062(4) 0.027(3) 0.018(3) 0.006(3) 0.010(3)
C9 0.023(3) 0.068(4) 0.037(4) 0.015(3) 0.014(3) 0.008(3)
C10 0.031(4) 0.085(5) 0.047(4) 0.005(3) 0.015(3) 0.022(4)
C11 0.040(4) 0.096(6) 0.065(5) -0.009(4) 0.021(4) 0.008(4)
C12 0.041(5) 0.085(5) 0.081(6) 0.002(4) 0.032(4) 0.030(5)
C13 0.050(5) 0.091(6) 0.056(5) 0.017(4) 0.017(4) 0.027(4)
C14 0.039(4) 0.072(5) 0.042(4) 0.020(3) 0.013(3) 0.011(3)
C15 0.057(4) 0.028(3) 0.028(3) 0.001(3) 0.001(3) -0.001(2)
C16 0.068(5) 0.027(3) 0.033(3) 0.001(3) 0.012(3) -0.004(2)
C17 0.071(5) 0.044(4) 0.030(3) 0.013(3) 0.014(3) 0.006(3)
C18 0.083(5) 0.024(3) 0.047(4) 0.008(3) -0.015(3) -0.007(3)
C19 0.068(5) 0.031(3) 0.039(4) 0.000(3) -0.001(3) 0.004(3)
C20 0.043(16) 0.032(12) 0.036(4) 0.003(7) -0.015(5) -0.020(4)
C21 0.046(6) 0.044(5) 0.029(5) 0.001(4) 0.019(4) -0.004(4)
C22 0.048(6) 0.028(6) 0.032(4) 0.000(5) 0.013(4) 0.012(5)
C23 0.019(4) 0.044(5) 0.031(4) -0.004(4) 0.003(4) 0.001(4)
C24 0.020(6) 0.070(11) 0.036(4) -0.016(6) 0.018(4) -0.002(5)
C25 0.027(5) 0.023(3) 0.031(3) -0.001(3) 0.005(3) 0.007(2)
C26 0.022(5) 0.010(8) 0.060(5) 0.007(5) 0.009(4) -0.002(4)
C27 0.045(5) 0.048(4) 0.051(4) -0.006(4) 0.027(4) 0.002(3)
C20' 0.043(16) 0.032(12) 0.036(4) 0.003(7) -0.015(5) -0.020(4)
C21' 0.046(6) 0.044(5) 0.029(5) 0.001(4) 0.019(4) -0.004(4)
C22' 0.048(6) 0.028(6) 0.032(4) 0.000(5) 0.013(4) 0.012(5)
C23' 0.019(4) 0.044(5) 0.031(4) -0.004(4) 0.003(4) 0.001(4)
C24' 0.020(6) 0.070(11) 0.036(4) -0.016(6) 0.018(4) -0.002(5)
C25' 0.027(5) 0.023(3) 0.031(3) -0.001(3) 0.005(3) 0.007(2)
C26' 0.022(5) 0.010(8) 0.060(5) 0.007(5) 0.009(4) -0.002(4)
C27' 0.045(5) 0.048(4) 0.051(4) -0.006(4) 0.027(4) 0.002(3)
C28 0.066(5) 0.060(4) 0.027(3) 0.010(3) 0.015(3) 0.004(3)

loop_
_atom_type_symbol
_atom_type_description
_atom_type_scat_dispersion_real
_atom_type_scat_dispersion_imag
_atom_type_scat_source
C C 0.0033 0.0016 'International Tables Vol C Tables 4.2.6.8 and 6.1.1.4'
H H 0.0000 0.0000 'International Tables Vol C Tables 4.2.6.8 and 6.1.1.4'
F F 0.0171 0.0103 'International Tables Vol C Tables 4.2.6.8 and 6.1.1.4'
N N 0.0061 0.0033 'International Tables Vol C Tables 4.2.6.8 and 6.1.1.4'
O O 0.0106 0.0060 'International Tables Vol C Tables 4.2.6.8 and 6.1.1.4'
Co Co 0.3494 0.9721 'International Tables Vol C Tables 4.2.6.8 and 6.1.1.4'
Cl Cl 0.1484 0.1585 'International Tables Vol C Tables 4.2.6.8 and 6.1.1.4'

loop_
_geom_angle_atom_site_label_1
_geom_angle_atom_site_label_2
_geom_angle_atom_site_label_3
_geom_angle
_geom_angle_publ_flag
Cl1' Co1 Cl2 126.6(11) y
Cl1 Co1 Cl2 109.3(9) y
Cl1' Co1 Cl4 102.9(9) y
Cl1 Co1 Cl4 112.0(3) y
Cl2 Co1 Cl4 105.68(7) y
Cl1' Co1 Cl3 102.7(4) y
Cl1 Co1 Cl3 109.7(5) y
Cl2 Co1 Cl3 104.21(7) y
Cl4 Co1 Cl3 115.42(7) y
C25 O1 C28 121.6(7) y
C25' O1 C28 113.8(7) y
C1 N1 C7 108.2(4) y
C1 N1 C8 126.2(5) y
C7 N1 C8 125.5(4) y
C1 N2 C2 109.3(4) y
C1 N2 H2 125.3 n
C2 N2 H2 125.3 n
C1 N3 C15 124.1(5) y
C1 N3 H3 117.9 n
C15 N3 H3 117.9 n
C20' N4 C17 124.4(8) y
C20' N4 C18 103.1(9) y
C17 N4 C18 110.3(4) y
C17 N4 C20 101.3(7) y
C18 N4 C20 119.1(10) y
C20' N4 H4 100.8 n
C17 N4 H4 108.6 n
C18 N4 H4 108.6 n
C20 N4 H4 108.6 n
N3 C1 N2 126.5(5) n
N3 C1 N1 124.2(5) n
N2 C1 N1 109.3(5) n
C3 C2 C7 122.7(5) n
C3 C2 N2 131.1(5) n
C7 C2 N2 106.2(5) n
C2 C3 C4 116.5(5) n
C2 C3 H3A 121.7 n
C4 C3 H3A 121.7 n
C3 C4 C5 121.0(6) n
C3 C4 H4A 119.5 n
C5 C4 H4A 119.5 n
C6 C5 C4 121.6(5) n
C6 C5 H5 119.2 n
C4 C5 H5 119.2 n
C5 C6 C7 117.3(5) n
C5 C6 H6 121.3 n
C7 C6 H6 121.3 n
C6 C7 C2 120.9(5) n
C6 C7 N1 132.1(5) n
C2 C7 N1 107.0(4) n
N1 C8 C9 112.9(4) n
N1 C8 H8A 109.0 n
C9 C8 H8A 109.0 n
N1 C8 H8B 109.0 n
C9 C8 H8B 109.0 n
H8A C8 H8B 107.8 n
C10 C9 C14 116.6(6) n
C10 C9 C8 121.4(5) n
C14 C9 C8 122.0(6) n
C9 C10 C11 121.9(6) n
C9 C10 H10 119.1 n
C11 C10 H10 119.1 n
C12 C11 C10 117.5(7) n
C12 C11 H11 121.3 n
C10 C11 H11 121.3 n
C13 C12 F1 119.3(7) n
C13 C12 C11 123.6(7) n
F1 C12 C11 117.0(7) n
C12 C13 C14 117.5(6) n
C12 C13 H13 121.3 n
C14 C13 H13 121.3 n
C13 C14 C9 123.0(6) n
C13 C14 H14 118.5 n
C9 C14 H14 118.5 n
N3 C15 C19 108.4(5) n
N3 C15 C16 112.1(4) n
C19 C15 C16 109.7(4) n
N3 C15 H15 108.9 n
C19 C15 H15 108.9 n
C16 C15 H15 108.9 n
C17 C16 C15 110.0(4) n
C17 C16 H16A 109.7 n
C15 C16 H16A 109.7 n
C17 C16 H16B 109.7 n
C15 C16 H16B 109.7 n
H16A C16 H16B 108.2 n
N4 C17 C16 111.3(5) n
N4 C17 H17A 109.4 n
C16 C17 H17A 109.4 n
N4 C17 H17B 109.4 n
C16 C17 H17B 109.4 n
H17A C17 H17B 108.0 n
C19 C18 N4 110.2(4) n
C19 C18 H18A 109.6 n
N4 C18 H18A 109.6 n
C19 C18 H18B 109.6 n
N4 C18 H18B 109.6 n
H18A C18 H18B 108.1 n
C18 C19 C15 112.0(5) n
C18 C19 H19A 109.2 n
C15 C19 H19A 109.2 n
C18 C19 H19B 109.2 n
C15 C19 H19B 109.2 n
H19A C19 H19B 107.9 n
C21 C20 N4 107.9(11) n
C21 C20 H20A 110.1 n
N4 C20 H20A 110.1 n
C21 C20 H20B 110.1 n
N4 C20 H20B 110.1 n
H20A C20 H20B 108.4 n
C20 C21 C22 114.5(8) n
C20 C21 H21A 108.6 n
C22 C21 H21A 108.6 n
C20 C21 H21B 108.6 n
C22 C21 H21B 108.6 n
H21A C21 H21B 107.6 n
C23 C22 C27 120.0 n
C23 C22 C21 122.9(7) n
C27 C22 C21 117.1(7) n
C24 C23 C22 120.0 n
C24 C23 H23 120.0 n
C22 C23 H23 120.0 n
C23 C24 C25 120.0 n
C23 C24 H24 120.0 n
C25 C24 H24 120.0 n
O1 C25 C26 120.6(9) n
O1 C25 C24 118.0(9) n
C26 C25 C24 120.0 n
C25 C26 C27 120.0 n
C25 C26 H26 120.0 n
C27 C26 H26 120.0 n
C26 C27 C22 120.0 n
C26 C27 H27 120.0 n
C22 C27 H27 120.0 n
N4 C20' C21' 107.7(14) n
N4 C20' H20C 110.2 n
C21' C20' H20C 110.2 n
N4 C20' H20D 110.2 n
C21' C20' H20D 110.2 n
H20C C20' H20D 108.5 n
C20' C21' C22' 109.3(8) n
C20' C21' H21C 109.8 n
C22' C21' H21C 109.8 n
C20' C21' H21D 109.8 n
C22' C21' H21D 109.8 n
H21C C21' H21D 108.3 n
C23' C22' C27' 120.0 n
C23' C22' C21' 117.5(7) n
C27' C22' C21' 122.4(7) n
C24' C23' C22' 120.0 n
C24' C23' H23' 120.0 n
C22' C23' H23' 120.0 n
C25' C24' C23' 120.0 n
C25' C24' H24' 120.0 n
C23' C24' H24' 120.0 n
C26' C25' C24' 120.0 n
C26' C25' O1 113.7(9) n
C24' C25' O1 124.5(8) n
C25' C26' C27' 120.0 n
C25' C26' H26' 120.0 n
C27' C26' H26' 120.0 n
C26' C27' C22' 120.0 n
C26' C27' H27' 120.0 n
C22' C27' H27' 120.0 n
O1 C28 H28A 109.5 n
O1 C28 H28B 109.5 n
H28A C28 H28B 109.5 n
O1 C28 H28C 109.5 n
H28A C28 H28C 109.5 n
H28B C28 H28C 109.5 n

loop_
_geom_bond_atom_site_label_1
_geom_bond_atom_site_label_2
_geom_bond_distance
_geom_bond_publ_flag
Co1 Cl1' 2.232(14) y
Co1 Cl1 2.240(8) y
Co1 Cl2 2.257(2) y
Co1 Cl4 2.268(2) y
Co1 Cl3 2.300(2) y
F1 C12 1.367(8) y
O1 C25 1.344(6) y
O1 C25' 1.409(6) y
O1 C28 1.418(7) y
N1 C1 1.353(6) y
N1 C7 1.397(7) y
N1 C8 1.473(7) y
N2 C1 1.333(7) y
N2 C2 1.397(6) y
N2 H2 0.8800 n
N3 C1 1.329(6) y
N3 C15 1.459(7) y
N3 H3 0.8800 n
N4 C20' 1.507(8) y
N4 C17 1.489(7) y
N4 C18 1.509(7) y
N4 C20 1.515(8) y
N4 H4 0.9300 n
C2 C3 1.367(7) n
C2 C7 1.395(7) n
C3 C4 1.395(8) n
C3 H3A 0.9500 n
C4 C5 1.401(8) n
C4 H4A 0.9500 n
C5 C6 1.377(8) n
C5 H5 0.9500 n
C6 C7 1.379(7) n
C6 H6 0.9500 n
C8 C9 1.499(8) n
C8 H8A 0.9900 n
C8 H8B 0.9900 n
C9 C10 1.387(8) n
C9 C14 1.396(8) n
C10 C11 1.389(9) n
C10 H10 0.9500 n
C11 C12 1.373(9) n
C11 H11 0.9500 n
C12 C13 1.353(9) n
C13 C14 1.371(9) n
C13 H13 0.9500 n
C14 H14 0.9500 n
C15 C19 1.524(7) n
C15 C16 1.528(7) n
C15 H15 1.0000 n
C16 C17 1.521(7) n
C16 H16A 0.9900 n
C16 H16B 0.9900 n
C17 H17A 0.9900 n
C17 H17B 0.9900 n
C18 C19 1.506(8) n
C18 H18A 0.9900 n
C18 H18B 0.9900 n
C19 H19A 0.9900 n
C19 H19B 0.9900 n
C20 C21 1.51(2) n
C20 H20A 0.9900 n
C20 H20B 0.9900 n
C21 C22 1.516(11) n
C21 H21A 0.9900 n
C21 H21B 0.9900 n
C22 C23 1.3900 n
C22 C27 1.3900 n
C23 C24 1.3900 n
C23 H23 0.9500 n
C24 C25 1.3900 n
C24 H24 0.9500 n
C25 C26 1.3900 n
C26 C27 1.3900 n
C26 H26 0.9500 n
C27 H27 0.9500 n
C20' C21' 1.49(3) n
C20' H20C 0.9900 n
C20' H20D 0.9900 n
C21' C22' 1.581(12) n
C21' H21C 0.9900 n
C21' H21D 0.9900 n
C22' C23' 1.3900 n
C22' C27' 1.3900 n
C23' C24' 1.3900 n
C23' H23' 0.9500 n
C24' C25' 1.3900 n
C24' H24' 0.9500 n
C25' C26' 1.3900 n
C26' C27' 1.3900 n
C26' H26' 0.9500 n
C27' H27' 0.9500 n
C28 H28A 0.9800 n
C28 H28B 0.9800 n
C28 H28C 0.9800 n

loop_
_geom_hbond_atom_site_label_D
_geom_hbond_atom_site_label_H
_geom_hbond_atom_site_label_A
_geom_hbond_site_symmetry_A
_geom_hbond_distance_DH
_geom_hbond_distance_HA
_geom_hbond_distance_DA
_geom_hbond_angle_DHA
N2 H2 Cl2 1_455 0.88 2.28 3.154(5) 170
N3 H3 Cl3 . 0.88 2.42 3.212(5) 150
N4 H4 Cl4 . 0.93 2.19 3.109(5) 171

loop_
_geom_torsion_atom_site_label_1
_geom_torsion_atom_site_label_2
_geom_torsion_atom_site_label_3
_geom_torsion_atom_site_label_4
_geom_torsion
_geom_torsion_publ_flag
Cl2 Co1 Cl1 Cl1' 178(2) n
Cl4 Co1 Cl1 Cl1' 61(2) n
Cl3 Co1 Cl1 Cl1' -68.5(19) n
Cl2 Co1 Cl1' Cl1 -3(2) n
Cl4 Co1 Cl1' Cl1 -124(2) n
Cl3 Co1 Cl1' Cl1 116.1(18) n
C15 N3 C1 N2 -5.4(8) n
C15 N3 C1 N1 173.4(4) n
C2 N2 C1 N3 179.4(5) n
C2 N2 C1 N1 0.6(6) n
C7 N1 C1 N3 180.0(5) n
C8 N1 C1 N3 -2.9(8) n
C7 N1 C1 N2 -1.1(5) n
C8 N1 C1 N2 176.0(4) n
C1 N2 C2 C3 177.4(5) n
C1 N2 C2 C7 0.2(5) n
C7 C2 C3 C4 -0.2(8) n
N2 C2 C3 C4 -177.0(5) n
C2 C3 C4 C5 -0.7(8) n
C3 C4 C5 C6 1.6(8) n
C4 C5 C6 C7 -1.5(8) n
C5 C6 C7 C2 0.6(7) n
C5 C6 C7 N1 178.8(5) n
C3 C2 C7 C6 0.3(8) n
N2 C2 C7 C6 177.7(4) n
C3 C2 C7 N1 -178.4(5) n
N2 C2 C7 N1 -0.9(5) n
C1 N1 C7 C6 -177.2(5) n
C8 N1 C7 C6 5.7(8) n
C1 N1 C7 C2 1.3(5) n
C8 N1 C7 C2 -175.9(4) n
C1 N1 C8 C9 -86.4(6) n
C7 N1 C8 C9 90.2(6) n
N1 C8 C9 C10 83.6(6) n
N1 C8 C9 C14 -98.8(6) n
C14 C9 C10 C11 0.8(9) n
C8 C9 C10 C11 178.6(5) n
C9 C10 C11 C12 -0.6(10) n
C10 C11 C12 C13 0.3(11) n
C10 C11 C12 F1 -178.3(6) n
F1 C12 C13 C14 178.4(5) n
C11 C12 C13 C14 -0.1(11) n
C12 C13 C14 C9 0.3(9) n
C10 C9 C14 C13 -0.6(9) n
C8 C9 C14 C13 -178.4(5) n
C1 N3 C15 C19 -144.2(5) n
C1 N3 C15 C16 94.5(6) n
N3 C15 C16 C17 175.6(5) n
C19 C15 C16 C17 55.2(6) n
C20' N4 C17 C16 -177.7(14) n
C18 N4 C17 C16 59.2(6) n
C20 N4 C17 C16 -173.8(12) n
C15 C16 C17 N4 -58.2(6) n
C20' N4 C18 C19 167.4(11) n
C17 N4 C18 C19 -57.8(6) n
C20 N4 C18 C19 -174.2(11) n
N4 C18 C19 C15 56.8(7) n
N3 C15 C19 C18 -178.3(4) n
C16 C15 C19 C18 -55.6(6) n
C20' N4 C20 C21 -20(4) n
C17 N4 C20 C21 168.4(14) n
C18 N4 C20 C21 -71(2) n
N4 C20 C21 C22 -169.4(11) n
C20 C21 C22 C23 -38.8(16) n
C20 C21 C22 C27 144.2(13) n
C27 C22 C23 C24 0.0 n
C21 C22 C23 C24 -177.0(8) n
C22 C23 C24 C25 0.0 n
C25' O1 C25 C26 157(6) n
C28 O1 C25 C26 -164.2(5) n
C25' O1 C25 C24 -9(5) n
C28 O1 C25 C24 29.2(10) n
C23 C24 C25 O1 166.7(9) n
C23 C24 C25 C26 0.0 n
O1 C25 C26 C27 -166.3(9) n
C24 C25 C26 C27 0.0 n
C25 C26 C27 C22 0.0 n
C23 C22 C27 C26 0.0 n
C21 C22 C27 C26 177.1(7) n
C17 N4 C20' C21' 68(2) n
C18 N4 C20' C21' -165.3(12) n
C20 N4 C20' C21' 59(5) n
N4 C20' C21' C22' -179.2(11) n
C20' C21' C22' C23' 93.2(13) n
C20' C21' C22' C27' -84.5(13) n
C27' C22' C23' C24' 0.0 n
C21' C22' C23' C24' -177.7(8) n
C22' C23' C24' C25' 0.0 n
C23' C24' C25' C26' 0.0 n
C23' C24' C25' O1 -163.5(11) n
C25 O1 C25' C26' -32(5) n
C28 O1 C25' C26' -177.0(5) n
C25 O1 C25' C24' 132(6) n
C28 O1 C25' C24' -12.7(11) n
C24' C25' C26' C27' 0.0 n
O1 C25' C26' C27' 165.2(9) n
C25' C26' C27' C22' 0.0 n
C23' C22' C27' C26' 0.0 n
C21' C22' C27' C26' 177.6(8) n
